data_4311826
loop_
_publ_author_name
'Mirela Pascu'
'Francesc Lloret'
'Narcis Avarvari'
'Miguel Julve'
'Marius Andruh'

_publ_section_title
;
 Ferromagnetic Coupling through Spin Polarization in the Hexanuclear
 [MnII3CuII3] Complex
;
_journal_name_full 'Inorganic Chemistry'
_journal_page_first 5189
_journal_page_last 5191
_journal_paper_doi 10.1021/ic0493651
_journal_volume 43
_journal_year 2004
_chemical_formula_sum 'C81 H81 Cl3 Cu3 Mn3 N15 O32'
_chemical_formula_weight 2238.40
_chemical_name_systematic
;
 ?
;
_space_group_IT_number 190
_symmetry_cell_setting hexagonal
_symmetry_space_group_name_Hall 'P -6c -2c'
_symmetry_space_group_name_H-M 'P -6 2 c'
_atom_sites_solution_hydrogens geom
_atom_sites_solution_primary direct
_atom_sites_solution_secondary difmap
_audit_creation_method SHELXL-97
_cell_angle_alpha 90.00
_cell_angle_beta 90.00
_cell_angle_gamma 120.00
_cell_formula_units_Z 2
_cell_length_a 16.474(2)
_cell_length_b 16.474(2)
_cell_length_c 20.244(4)
_cell_measurement_reflns_used 6503
_cell_measurement_temperature 293(2)
_cell_measurement_theta_max 22.95
_cell_measurement_theta_min 2
_cell_volume 4758.0(12)
_computing_cell_refinement 'SELECT, CELL [STOE-IPDS]'
_computing_data_collection 'EXPOSE [STOE-IPDS]'
_computing_data_reduction 'INTEGRATE [STOE-IPDS]'
_computing_structure_refinement 'SHELXL-97 (Sheldrick, 1997)'
_computing_structure_solution 'SHELXS-97 (Sheldrick, 1990)'
_diffrn_ambient_temperature 293(2)
_diffrn_detector_area_resol_mean 6.66
_diffrn_measured_fraction_theta_full 0.997
_diffrn_measured_fraction_theta_max 0.997
_diffrn_measurement_device_type STOE-IPDS
_diffrn_measurement_method 'Oscillation, Phi. incr. = 1.1'
_diffrn_radiation_monochromator graphite
_diffrn_radiation_source 'fine-focus sealed tube'
_diffrn_radiation_type MoK\a
_diffrn_radiation_wavelength 0.71073
_diffrn_reflns_av_R_equivalents 0.2556
_diffrn_reflns_av_sigmaI/netI 0.1627
_diffrn_reflns_limit_h_max 17
_diffrn_reflns_limit_h_min -20
_diffrn_reflns_limit_k_max 20
_diffrn_reflns_limit_k_min -20
_diffrn_reflns_limit_l_max 24
_diffrn_reflns_limit_l_min -24
_diffrn_reflns_number 27341
_diffrn_reflns_theta_full 25.80
_diffrn_reflns_theta_max 25.80
_diffrn_reflns_theta_min 2.01
_exptl_absorpt_coefficient_mu 1.217
_exptl_absorpt_correction_T_max 0.9359
_exptl_absorpt_correction_T_min 0.7477
_exptl_absorpt_correction_type empirical
_exptl_absorpt_process_details multiscan
_exptl_crystal_colour green
_exptl_crystal_density_diffrn 1.562
_exptl_crystal_density_meas ?
_exptl_crystal_density_method .
_exptl_crystal_description prism
_exptl_crystal_F_000 2282
_exptl_crystal_size_max 0.155
_exptl_crystal_size_mid 0.155
_exptl_crystal_size_min 0.077
_refine_diff_density_max 0.459
_refine_diff_density_min -0.393
_refine_diff_density_rms 0.077
_refine_ls_abs_structure_details 'Flack H D (1983), Acta Cryst. A39, 876-881'
_refine_ls_abs_structure_Flack 0.00(4)
_refine_ls_extinction_method none
_refine_ls_goodness_of_fit_ref 0.808
_refine_ls_hydrogen_treatment mixed
_refine_ls_matrix_type full
_refine_ls_number_parameters 213
_refine_ls_number_reflns 3132
_refine_ls_number_restraints 0
_refine_ls_restrained_S_all 0.808
_refine_ls_R_factor_all 0.1468
_refine_ls_R_factor_gt 0.0546
_refine_ls_shift/su_max 0.001
_refine_ls_shift/su_mean 0.000
_refine_ls_structure_factor_coef Fsqd
_refine_ls_weighting_details 'calc w=1/[\s^2^(Fo^2^)+(0.0323P)^2^+0.0000P] where P=(Fo^2^+2Fc^2^)/3'
_refine_ls_weighting_scheme calc
_refine_ls_wR_factor_gt 0.0899
_refine_ls_wR_factor_ref 0.1130
_reflns_number_gt 1417
_reflns_number_total 3132
_reflns_threshold_expression >2sigma(I)
_cod_data_source_file ic0493651si20040515_051847.cif
_cod_data_source_block m1
_cod_depositor_comments
;
The following automatic conversions were performed:
'_exptl_absorpt_correction_type' value 'Empirical' changed to 'empirical'
according to '/home/saulius/struct/CIF-dictionaries/cif_core.dic'
dictionary named 'cif_core.dic' version 2.4.1 from 2010-06-29.

Automatic conversion script
Id: cif_fix_enum 1527 2010-12-29 10:47:43Z saulius 
;
_cod_original_cell_volume 4758.1(13)
_cod_database_code 4311826

loop_
_symmetry_equiv_pos_as_xyz
'x, y, z'
'x, y, -z+1/2'
'y, x, z+1/2'
'y, x, -z'
'x-y, -y, -z'
'x-y, -y, z+1/2'
'-x, -x+y, z+1/2'
'-x, -x+y, -z'
'-y, x-y, z'
'-y, x-y, -z+1/2'
'-x+y, -x, -z+1/2'
'-x+y, -x, z'

loop_
_atom_site_label
_atom_site_type_symbol
_atom_site_fract_x
_atom_site_fract_y
_atom_site_fract_z
_atom_site_U_iso_or_equiv
_atom_site_adp_type
_atom_site_occupancy
_atom_site_symmetry_multiplicity
_atom_site_calc_flag
_atom_site_refinement_flags
_atom_site_disorder_assembly
_atom_site_disorder_group
Cu1 Cu 0.53883(12) 0.46017(12) 0.2500 0.0439(3) Uani 1 2 d S . .
Mn1 Mn 0.32509(11) 0.31767(9) 0.2500 0.0404(4) Uani 1 2 d S . .
O1 O 0.4515(4) 0.3735(4) 0.3135(3) 0.0486(16) Uani 1 1 d . . .
O2 O 0.4801(5) 0.5567(6) 0.2500 0.069(2) Uani 1 2 d S . .
O3 O 0.3312(5) 0.4451(5) 0.2500 0.0424(19) Uani 1 2 d S . .
N1 N 0.2699(6) 0.2303(6) 0.3393(4) 0.071(2) Uani 1 1 d . . .
N2 N 0.1618(7) 0.2640(8) 0.2500 0.094(5) Uani 1 2 d S . .
N3 N 0.6352(5) 0.5288(6) 0.3139(5) 0.084(3) Uani 1 1 d . . .
C1 C 0.6327(8) 0.5050(9) 0.3733(7) 0.104(5) Uani 1 1 d . . .
H1 H 0.6884 0.5385 0.3968 0.125 Uiso 1 1 calc R . .
C2 C 0.5585(8) 0.4357(9) 0.4081(4) 0.066(3) Uani 1 1 d . . .
C3 C 0.4673(6) 0.3693(6) 0.3774(4) 0.046(2) Uani 1 1 d . . .
C4 C 0.3995(7) 0.3027(7) 0.4179(5) 0.058(3) Uani 1 1 d . . .
C5 C 0.4224(13) 0.3019(11) 0.4866(6) 0.112(6) Uani 1 1 d . . .
H5 H 0.3751 0.2560 0.5125 0.135 Uiso 1 1 calc R . .
C6 C 0.5009(12) 0.3575(12) 0.5171(6) 0.095(5) Uani 1 1 d . . .
C7 C 0.5700(10) 0.4250(11) 0.4764(5) 0.093(4) Uani 1 1 d . . .
H7 H 0.6277 0.4658 0.4954 0.111 Uiso 1 1 calc R . .
C8 C 0.5214(11) 0.3507(10) 0.5872(5) 0.130(6) Uani 1 1 d . . .
H8A H 0.4677 0.2991 0.6075 0.195 Uiso 1 1 calc R . .
H8B H 0.5359 0.4078 0.6096 0.195 Uiso 1 1 calc R . .
H8C H 0.5740 0.3408 0.5902 0.195 Uiso 1 1 calc R . .
C9 C 0.3042(9) 0.2385(7) 0.3970(5) 0.072(3) Uani 1 1 d . . .
H9 H 0.2637 0.1987 0.4293 0.086 Uiso 1 1 calc R . .
C10 C 0.1653(10) 0.1645(10) 0.3336(6) 0.155(8) Uani 1 1 d . . .
H10A H 0.1397 0.1393 0.3768 0.186 Uiso 1 1 calc R . .
H10B H 0.1534 0.1125 0.3049 0.186 Uiso 1 1 calc R . .
C11 C 0.1175(8) 0.2152(10) 0.3059(7) 0.137(6) Uani 1 1 d . . .
H11A H 0.0527 0.1701 0.2957 0.164 Uiso 1 1 calc R . .
H11B H 0.1179 0.2582 0.3389 0.164 Uiso 1 1 calc R . .
C12 C 0.7174(8) 0.6049(10) 0.2813(5) 0.153(8) Uani 1 1 d . . .
H12A H 0.7241 0.6639 0.2962 0.183 Uiso 1 1 calc R . .
H12B H 0.7723 0.6029 0.2962 0.183 Uiso 1 1 calc R . .
C13 C 0.3946(8) 0.5307(8) 0.2500 0.042(3) Uani 1 2 d S . .
C14 C 0.3639(6) 0.6023(6) 0.2500 0.028(3) Uani 1 2 d S . .
C15 C 0.2680(7) 0.5715(7) 0.2500 0.029(3) Uani 1 2 d S . .
H15 H 0.2245 0.5077 0.2500 0.035 Uiso 1 2 calc SR . .
Cl1 Cl 0.2417(7) 0.0000 0.5000 0.175(3) Uani 1 2 d S . .
O4 O 0.247(2) 0.027(2) 0.4349(16) 0.195(13) Uiso 0.50 1 d P . .
O5 O 0.300(3) 0.043(2) 0.4551(19) 0.204(14) Uiso 0.50 1 d P . .
O6 O 0.342(2) 0.078(2) 0.5239(13) 0.202(10) Uiso 0.50 1 d P . .
O7 O 0.182(5) 0.0000 0.5000 0.58(5) Uiso 1 2 d S . .
O8 O 0.0905(13) 0.3775(11) 0.3369(10) 0.287(8) Uani 1 1 d . . .
O9 O 0.0000 0.0000 0.5000 2.0(2) Uiso 2.00 6 d SP . .

loop_
_atom_site_aniso_label
_atom_site_aniso_U_11
_atom_site_aniso_U_22
_atom_site_aniso_U_33
_atom_site_aniso_U_23
_atom_site_aniso_U_13
_atom_site_aniso_U_12
Cu1 0.0318(9) 0.0426(10) 0.0591(7) 0.000 0.000 0.0199(7)
Mn1 0.0325(11) 0.0245(10) 0.0640(9) 0.000 0.000 0.0140(8)
O1 0.047(3) 0.056(4) 0.044(3) 0.008(3) -0.009(3) 0.026(3)
O2 0.025(5) 0.033(6) 0.147(7) 0.000 0.000 0.012(5)
O3 0.021(4) 0.031(5) 0.072(5) 0.000 0.000 0.010(4)
N1 0.064(6) 0.046(4) 0.089(6) -0.003(5) 0.012(5) 0.018(4)
N2 0.027(7) 0.037(8) 0.206(17) 0.000 0.000 0.008(6)
N3 0.049(5) 0.063(6) 0.103(7) 0.019(6) -0.033(5) 0.001(4)
C1 0.065(8) 0.095(10) 0.136(12) -0.010(10) -0.058(8) 0.027(8)
C2 0.055(6) 0.088(9) 0.059(5) -0.001(7) -0.014(6) 0.037(6)
C3 0.057(6) 0.052(6) 0.047(6) 0.004(5) 0.003(5) 0.041(5)
C4 0.081(8) 0.062(7) 0.057(7) 0.017(5) 0.024(6) 0.056(6)
C5 0.23(2) 0.137(14) 0.047(9) 0.038(8) 0.048(9) 0.147(15)
C6 0.155(15) 0.143(14) 0.053(8) 0.016(8) 0.013(9) 0.124(13)
C7 0.095(9) 0.128(13) 0.082(7) -0.030(9) -0.054(8) 0.076(8)
C8 0.186(16) 0.192(16) 0.050(8) 0.020(8) 0.013(9) 0.123(15)
C9 0.100(10) 0.053(6) 0.075(7) 0.010(6) 0.022(7) 0.048(7)
C10 0.099(11) 0.123(13) 0.096(10) 0.058(9) -0.004(9) -0.056(9)
C11 0.052(8) 0.150(14) 0.165(15) -0.050(11) 0.004(9) 0.018(10)
C12 0.068(8) 0.156(12) 0.102(12) 0.035(8) -0.019(7) -0.042(8)
C13 0.029(7) 0.034(6) 0.070(8) 0.000 0.000 0.021(6)
C14 0.028(7) 0.020(7) 0.039(6) 0.000 0.000 0.014(6)
C15 0.028(6) 0.027(5) 0.020(5) 0.000 0.000 0.004(5)
Cl1 0.218(7) 0.191(7) 0.106(5) 0.064(5) 0.032(2) 0.096(4)
O8 0.28(2) 0.225(16) 0.41(2) 0.050(15) 0.023(18) 0.166(16)

loop_
_atom_type_symbol
_atom_type_description
_atom_type_scat_dispersion_real
_atom_type_scat_dispersion_imag
_atom_type_scat_source
C C 0.0033 0.0016 'International Tables Vol C Tables 4.2.6.8 and 6.1.1.4'
H H 0.0000 0.0000 'International Tables Vol C Tables 4.2.6.8 and 6.1.1.4'
Cu Cu 0.3201 1.2651 'International Tables Vol C Tables 4.2.6.8 and 6.1.1.4'
Mn Mn 0.3368 0.7283 'International Tables Vol C Tables 4.2.6.8 and 6.1.1.4'
N N 0.0061 0.0033 'International Tables Vol C Tables 4.2.6.8 and 6.1.1.4'
O O 0.0106 0.0060 'International Tables Vol C Tables 4.2.6.8 and 6.1.1.4'
Cl Cl 0.1484 0.1585 'International Tables Vol C Tables 4.2.6.8 and 6.1.1.4'

loop_
_geom_angle_atom_site_label_1
_geom_angle_atom_site_label_2
_geom_angle_atom_site_label_3
_geom_angle
_geom_angle_site_symmetry_1
_geom_angle_site_symmetry_3
_geom_angle_publ_flag
N3 Cu1 N3 84.9(6) . 2 ?
N3 Cu1 O1 168.3(3) . 2 ?
N3 Cu1 O1 94.5(3) 2 2 ?
N3 Cu1 O1 94.5(3) . . ?
N3 Cu1 O1 168.3(3) 2 . ?
O1 Cu1 O1 83.7(3) 2 . ?
N3 Cu1 O2 96.1(3) . . ?
N3 Cu1 O2 96.1(3) 2 . ?
O1 Cu1 O2 95.7(2) 2 . ?
O1 Cu1 O2 95.7(2) . . ?
N3 Cu1 Mn1 137.5(3) . . ?
N3 Cu1 Mn1 137.5(3) 2 . ?
O1 Cu1 Mn1 45.14(17) 2 . ?
O1 Cu1 Mn1 45.14(17) . . ?
O2 Cu1 Mn1 78.9(2) . . ?
O3 Mn1 N1 117.5(2) . 2 ?
O3 Mn1 N1 117.5(2) . . ?
N1 Mn1 N1 110.2(5) 2 . ?
O3 Mn1 O1 91.2(2) . . ?
N1 Mn1 O1 137.8(3) 2 . ?
N1 Mn1 O1 77.9(3) . . ?
O3 Mn1 O1 91.2(2) . 2 ?
N1 Mn1 O1 77.9(3) 2 2 ?
N1 Mn1 O1 137.8(3) . 2 ?
O1 Mn1 O1 70.8(3) . 2 ?
O3 Mn1 N2 81.2(3) . . ?
N1 Mn1 N2 74.7(3) 2 . ?
N1 Mn1 N2 74.7(3) . . ?
O1 Mn1 N2 143.94(16) . . ?
O1 Mn1 N2 143.93(16) 2 . ?
O3 Mn1 Cu1 76.7(2) . . ?
N1 Mn1 Cu1 115.8(2) 2 . ?
N1 Mn1 Cu1 115.8(2) . . ?
O1 Mn1 Cu1 37.98(15) . . ?
O1 Mn1 Cu1 37.98(15) 2 . ?
N2 Mn1 Cu1 157.9(3) . . ?
C3 O1 Cu1 126.5(5) . . ?
C3 O1 Mn1 135.3(5) . . ?
Cu1 O1 Mn1 96.9(2) . . ?
C13 O2 Cu1 124.7(8) . . ?
C13 O3 Mn1 136.9(6) . . ?
C9 N1 C10 115.6(9) . . ?
C9 N1 Mn1 131.7(8) . . ?
C10 N1 Mn1 110.8(7) . . ?
C11 N2 C11 111.6(13) 2 . ?
C11 N2 Mn1 113.0(8) 2 . ?
C11 N2 Mn1 113.0(8) . . ?
C1 N3 C12 124.8(9) . . ?
C1 N3 Cu1 124.9(8) . . ?
C12 N3 Cu1 109.8(7) . . ?
N3 C1 C2 128.6(10) . . ?
C1 C2 C7 118.9(12) . . ?
C1 C2 C3 123.3(8) . . ?
C7 C2 C3 117.7(11) . . ?
O1 C3 C4 121.2(9) . . ?
O1 C3 C2 121.5(8) . . ?
C4 C3 C2 117.3(9) . . ?
C3 C4 C5 117.9(11) . . ?
C3 C4 C9 124.1(9) . . ?
C5 C4 C9 117.8(11) . . ?
C6 C5 C4 128.4(14) . . ?
C5 C6 C7 114.0(12) . . ?
C5 C6 C8 125.8(15) . . ?
C7 C6 C8 120.1(15) . . ?
C6 C7 C2 124.6(12) . . ?
N1 C9 C4 127.3(10) . . ?
N1 C10 C11 110.7(10) . . ?
N2 C11 C10 111.0(12) . . ?
C12 C12 N3 116.8(6) 2 . ?
O2 C13 O3 122.8(9) . . ?
O2 C13 C14 119.7(11) . . ?
O3 C13 C14 117.5(9) . . ?
C15 C14 C15 120.5(10) 9_665 . ?
C15 C14 C13 120.9(9) 9_665 . ?
C15 C14 C13 118.6(9) . . ?
C14 C15 C14 119.5(10) 11_565 . ?
O7 Cl1 O5 119.3(18) . . ?
O7 Cl1 O5 119.3(18) . 5_556 ?
O5 Cl1 O5 121(4) . 5_556 ?
O7 Cl1 O4 84.5(15) . . ?
O5 Cl1 O4 38.6(17) . . ?
O5 Cl1 O4 151(3) 5_556 . ?
O7 Cl1 O4 84.5(15) . 5_556 ?
O5 Cl1 O4 151(3) . 5_556 ?
O5 Cl1 O4 38.6(17) 5_556 5_556 ?
O4 Cl1 O4 169(3) . 5_556 ?
O7 Cl1 O6 129.7(11) . . ?
O5 Cl1 O6 64.3(17) . . ?
O5 Cl1 O6 79.0(17) 5_556 . ?
O4 Cl1 O6 98.8(16) . . ?
O4 Cl1 O6 88.2(18) 5_556 . ?
O7 Cl1 O6 129.7(11) . 5_556 ?
O5 Cl1 O6 79.0(16) . 5_556 ?
O5 Cl1 O6 64.3(17) 5_556 5_556 ?
O4 Cl1 O6 88.2(18) . 5_556 ?
O4 Cl1 O6 98.8(16) 5_556 5_556 ?
O6 Cl1 O6 101(2) . 5_556 ?
O5 O4 Cl1 63(3) . . ?
O5 O4 O7 97(5) . . ?
Cl1 O4 O7 37(3) . . ?
O4 O5 Cl1 78(3) . . ?
O4 O5 O6 136(4) . . ?
Cl1 O5 O6 68(2) . . ?
O5 O6 Cl1 47.5(15) . . ?
Cl1 O7 O4 58(3) . . ?
Cl1 O7 O4 58(3) . 5_556 ?
O4 O7 O4 117(5) . 5_556 ?

loop_
_geom_bond_atom_site_label_1
_geom_bond_atom_site_label_2
_geom_bond_distance
_geom_bond_site_symmetry_2
_geom_bond_publ_flag
Cu1 N3 1.918(8) . ?
Cu1 N3 1.918(8) 2 ?
Cu1 O1 1.925(6) 2 ?
Cu1 O1 1.925(6) . ?
Cu1 O2 2.238(9) . ?
Cu1 Mn1 3.106(2) . ?
Mn1 O3 2.051(7) . ?
Mn1 N1 2.205(8) 2 ?
Mn1 N1 2.205(8) . ?
Mn1 O1 2.217(6) . ?
Mn1 O1 2.217(6) 2 ?
Mn1 N2 2.375(11) . ?
O1 C3 1.330(9) . ?
O2 C13 1.251(12) . ?
O3 C13 1.267(13) . ?
N1 C9 1.275(11) . ?
N1 C10 1.512(14) . ?
N2 C11 1.369(14) 2 ?
N2 C11 1.369(14) . ?
N3 C1 1.259(14) . ?
N3 C12 1.463(12) . ?
C1 C2 1.378(15) . ?
C2 C7 1.420(12) . ?
C2 C3 1.481(13) . ?
C3 C4 1.377(12) . ?
C4 C5 1.443(15) . ?
C4 C9 1.449(13) . ?
C5 C6 1.308(18) . ?
C6 C7 1.394(16) . ?
C6 C8 1.475(15) . ?
C10 C11 1.51(2) . ?
C12 C12 1.27(2) 2 ?
C13 C14 1.499(13) . ?
C14 C15 1.374(14) 9_665 ?
C14 C15 1.396(13) . ?
C15 C14 1.374(14) 11_565 ?
Cl1 O7 0.98(8) . ?
Cl1 O5 1.26(3) . ?
Cl1 O5 1.26(3) 5_556 ?
Cl1 O4 1.38(3) . ?
Cl1 O4 1.38(3) 5_556 ?
Cl1 O6 1.58(3) . ?
Cl1 O6 1.58(3) 5_556 ?
O4 O5 0.88(4) . ?
O4 O7 1.61(5) . ?
O5 O6 1.54(4) . ?
O7 O4 1.61(5) 5_556 ?
